data_7216364
loop_
_publ_author_name
'Fernando, Isurika R.'
'Mo, Yirong'
'Mezei, Gellert'

_publ_section_title
;
 Metal-binding studies of linear rigid-axle [2]pseudorotaxanes with in
 situ generated anionic metal halide complexes
;
_journal_issue 31
_journal_name_full CrystEngComm
_journal_page_first 7320
_journal_paper_doi 10.1039/C4CE00789A
_journal_volume 16
_journal_year 2014
_chemical_formula_sum 'C48 H56 Cd I4 N4 O10'
_chemical_formula_weight 1468.97
_chemical_name_systematic
; 
 ? 
;
_space_group_IT_number 61
_symmetry_cell_setting orthorhombic
_symmetry_space_group_name_Hall '-P 2ac 2ab'
_symmetry_space_group_name_H-M 'P b c a'
_atom_sites_solution_hydrogens geom
_atom_sites_solution_primary direct
_atom_sites_solution_secondary difmap
_audit_creation_method SHELXL-97
_cell_angle_alpha 90.00
_cell_angle_beta 90.00
_cell_angle_gamma 90.00
_cell_formula_units_Z 8
_cell_length_a 18.7667(2)
_cell_length_b 18.3528(2)
_cell_length_c 31.9417(4)
_cell_measurement_reflns_used 5489
_cell_measurement_temperature 100(2)
_cell_measurement_theta_max 22.29
_cell_measurement_theta_min 2.46
_cell_volume 11001.4(2)
_computing_cell_refinement 'Bruker SAINT'
_computing_data_collection 'Bruker APEX2'
_computing_data_reduction 'Bruker SAINT'
_computing_molecular_graphics 'Bruker SHELXTL'
_computing_publication_material 'Bruker SHELXTL'
_computing_structure_refinement 'SHELXL-97 (Sheldrick, 2008)'
_computing_structure_solution 'SHELXS-97 (Sheldrick, 2008)'
_diffrn_ambient_temperature 100(2)
_diffrn_measured_fraction_theta_full 0.997
_diffrn_measured_fraction_theta_max 0.997
_diffrn_measurement_device_type 'Bruker APEX-II CCD'
_diffrn_measurement_method '\f and \w scans'
_diffrn_radiation_monochromator graphite
_diffrn_radiation_source 'fine-focus sealed tube'
_diffrn_radiation_type MoK\a
_diffrn_radiation_wavelength 0.71073
_diffrn_reflns_av_R_equivalents 0.1317
_diffrn_reflns_av_sigmaI/netI 0.1305
_diffrn_reflns_limit_h_max 21
_diffrn_reflns_limit_h_min -26
_diffrn_reflns_limit_k_max 22
_diffrn_reflns_limit_k_min -26
_diffrn_reflns_limit_l_max 45
_diffrn_reflns_limit_l_min -45
_diffrn_reflns_number 104749
_diffrn_reflns_theta_full 30.57
_diffrn_reflns_theta_max 30.57
_diffrn_reflns_theta_min 1.27
_exptl_absorpt_coefficient_mu 2.697
_exptl_absorpt_correction_T_max 0.8337
_exptl_absorpt_correction_T_min 0.5520
_exptl_absorpt_correction_type multi-scan
_exptl_crystal_colour red
_exptl_crystal_density_diffrn 1.774
_exptl_crystal_density_method 'not measured'
_exptl_crystal_description prism
_exptl_crystal_F_000 5696
_exptl_crystal_size_max 0.25
_exptl_crystal_size_mid 0.08
_exptl_crystal_size_min 0.07
_refine_diff_density_max 3.623
_refine_diff_density_min -3.833
_refine_diff_density_rms 0.208
_refine_ls_extinction_coef 0.000151(15)
_refine_ls_extinction_expression Fc^*^=kFc[1+0.001xFc^2^\l^3^/sin(2\q)]^-1/4^
_refine_ls_extinction_method SHELXL
_refine_ls_goodness_of_fit_ref 1.016
_refine_ls_hydrogen_treatment constr
_refine_ls_matrix_type full
_refine_ls_number_parameters 595
_refine_ls_number_reflns 16836
_refine_ls_number_restraints 30
_refine_ls_restrained_S_all 1.022
_refine_ls_R_factor_all 0.1779
_refine_ls_R_factor_gt 0.0820
_refine_ls_shift/su_max 0.008
_refine_ls_shift/su_mean 0.000
_refine_ls_structure_factor_coef Fsqd
_refine_ls_weighting_details 'calc w=1/[\s^2^(Fo^2^)+(0.0145P)^2^+189.5742P] where P=(Fo^2^+2Fc^2^)/3'
_refine_ls_weighting_scheme calc
_refine_ls_wR_factor_gt 0.1412
_refine_ls_wR_factor_ref 0.1701
_reflns_number_gt 8139
_reflns_number_total 16836
_reflns_threshold_expression >2sigma(I)
_cod_data_source_file c4ce00789a2.cif
_cod_data_source_block 3[CdI4]
_cod_depositor_comments
;
The following automatic conversions were performed:

'_symmetry_cell_setting' value 'Orthorhombic' changed to
'orthorhombic' according to
/usr/data/users/saulius/crontab/automatic-downloads/rss-feeds/RSC/lib/dictionaries/cif_core.dic
dictionary named 'cif_core.dic' version 2.4.2 from 2011-04-26.

Automatic conversion script
Id: cif_fix_values 2281 2013-09-26 08:29:07Z andrius 

 Adding full bibliography for 7216357--7216370.cif.
;
_cod_original_sg_symbol_H-M 'Pbca '
_cod_database_code 7216364

loop_
_symmetry_equiv_pos_as_xyz
'x, y, z'
'-x+1/2, -y, z+1/2'
'-x, y+1/2, -z+1/2'
'x+1/2, -y+1/2, -z'
'-x, -y, -z'
'x-1/2, y, -z-1/2'
'x, -y-1/2, z-1/2'
'-x-1/2, y-1/2, z'

loop_
_atom_site_label
_atom_site_type_symbol
_atom_site_fract_x
_atom_site_fract_y
_atom_site_fract_z
_atom_site_U_iso_or_equiv
_atom_site_adp_type
_atom_site_occupancy
_atom_site_symmetry_multiplicity
_atom_site_calc_flag
_atom_site_refinement_flags
_atom_site_disorder_assembly
_atom_site_disorder_group
I1 I -0.01490(4) 0.04074(4) 0.34668(2) 0.04271(19) Uani 1 1 d . . .
I2 I 0.15861(3) 0.18881(3) 0.31005(2) 0.03186(16) Uani 1 1 d . . .
I3 I -0.00738(4) 0.28244(4) 0.39660(2) 0.0471(2) Uani 1 1 d . . .
I4 I 0.13907(7) 0.11434(4) 0.44734(3) 0.0780(4) Uani 1 1 d . . .
Cd1 Cd 0.06529(4) 0.15592(4) 0.37635(2) 0.03273(18) Uani 1 1 d . . .
O1 O 0.1534(3) 0.4271(3) 0.23495(18) 0.0307(15) Uani 1 1 d . . .
O2 O 0.1972(3) 0.3199(4) 0.17359(18) 0.0328(15) Uani 1 1 d . . .
O3 O 0.3202(4) 0.2467(4) 0.2058(2) 0.0389(17) Uani 1 1 d . . .
O4 O 0.4391(4) 0.2730(4) 0.2613(2) 0.0432(18) Uani 1 1 d . . .
O5 O 0.4561(5) 0.2812(6) 0.3477(3) 0.013(2) Uiso 0.50 1 d PD A 1
O6 O 0.3438(9) 0.3328(9) 0.5009(5) 0.048(5) Uiso 0.50 1 d PD A 1
C35 C 0.4280(8) 0.2885(7) 0.3860(4) 0.015(3) Uiso 0.50 1 d PD A 1
C36 C 0.3813(9) 0.2396(10) 0.4059(5) 0.024(4) Uiso 0.50 1 d PD A 1
H36 H 0.3672 0.1972 0.3923 0.029 Uiso 0.50 1 calc PR A 1
C37 C 0.3569(8) 0.2543(8) 0.4450(4) 0.014(3) Uiso 0.50 1 d PD A 1
H37 H 0.3272 0.2212 0.4585 0.017 Uiso 0.50 1 calc PR A 1
C38 C 0.3757(9) 0.3178(8) 0.4646(5) 0.022(4) Uiso 0.50 1 d PD A 1
C39 C 0.4183(9) 0.3691(10) 0.4445(5) 0.030(4) Uiso 0.50 1 d PD A 1
H39 H 0.4279 0.4135 0.4573 0.036 Uiso 0.50 1 calc PR A 1
C40 C 0.4458(8) 0.3539(8) 0.4059(4) 0.020(3) Uiso 0.50 1 d PD A 1
H40 H 0.4761 0.3869 0.3929 0.024 Uiso 0.50 1 calc PR A 1
C41 C 0.3692(12) 0.3437(14) 0.5423(6) 0.047(6) Uiso 0.50 1 d PD A 1
H41A H 0.4114 0.3740 0.5402 0.056 Uiso 0.50 1 calc PR A 1
H41B H 0.3846 0.2966 0.5526 0.056 Uiso 0.50 1 calc PR A 1
C42 C 0.3222(11) 0.3770(8) 0.5757(6) 0.027(4) Uiso 0.50 1 d PD A 1
H42A H 0.2786 0.3492 0.5792 0.032 Uiso 0.50 1 calc PR A 1
H42B H 0.3469 0.3793 0.6024 0.032 Uiso 0.50 1 calc PR A 1
O105 O 0.3918(12) 0.2325(16) 0.3493(6) 0.159(12) Uiso 0.50 1 d PD A 2
O106 O 0.3262(8) 0.3185(9) 0.5107(5) 0.047(5) Uiso 0.50 1 d PD A 2
C135 C 0.3838(13) 0.2469(15) 0.3928(6) 0.059(8) Uiso 0.50 1 d PD A 2
C136 C 0.3208(15) 0.2176(18) 0.4107(7) 0.107(12) Uiso 0.50 1 d PD A 2
H136 H 0.2890 0.1861 0.3976 0.129 Uiso 0.50 1 calc PR A 2
C137 C 0.3153(17) 0.2430(15) 0.4495(7) 0.084(9) Uiso 0.50 1 d PD A 2
H137 H 0.2792 0.2212 0.4650 0.100 Uiso 0.50 1 calc PR A 2
C138 C 0.3531(13) 0.2962(14) 0.4716(7) 0.070(9) Uiso 0.50 1 d PD A 2
C139 C 0.4128(18) 0.326(2) 0.4516(9) 0.132(16) Uiso 0.50 1 d PD A 2
H139 H 0.4392 0.3634 0.4636 0.159 Uiso 0.50 1 calc PR A 2
C140 C 0.4310(15) 0.2965(15) 0.4122(8) 0.080(9) Uiso 0.50 1 d PD A 2
H140 H 0.4735 0.3095 0.3992 0.096 Uiso 0.50 1 calc PR A 2
C141 C 0.3873(10) 0.3565(12) 0.5302(6) 0.035(5) Uiso 0.50 1 d PD A 2
H14A H 0.4050 0.3961 0.5129 0.042 Uiso 0.50 1 calc PR A 2
H14B H 0.4259 0.3235 0.5371 0.042 Uiso 0.50 1 calc PR A 2
C142 C 0.3481(10) 0.3842(9) 0.5695(5) 0.024(4) Uiso 0.50 1 d PD A 2
H14C H 0.3164 0.3465 0.5798 0.029 Uiso 0.50 1 calc PR A 2
H14D H 0.3824 0.3951 0.5913 0.029 Uiso 0.50 1 calc PR A 2
O7 O 0.3075(4) 0.4486(3) 0.56003(19) 0.0385(17) Uani 1 1 d D . .
O8 O 0.2016(3) 0.5611(3) 0.55799(18) 0.0296(15) Uani 1 1 d . A .
O9 O 0.1186(3) 0.5685(3) 0.48237(19) 0.0311(15) Uani 1 1 d . . .
O10 O 0.1130(3) 0.5497(3) 0.39170(19) 0.0326(15) Uani 1 1 d . . .
N1 N 0.6001(5) 0.3170(5) -0.0967(2) 0.045(2) Uani 1 1 d . . .
N2 N 0.6833(4) 0.3654(4) 0.0226(2) 0.0279(17) Uani 1 1 d . . .
N3 N 0.8360(4) 0.4331(4) 0.2196(2) 0.0249(16) Uani 1 1 d . . .
N4 N 0.9185(4) 0.4877(4) 0.3385(2) 0.0339(19) Uani 1 1 d . . .
C1 C 0.6104(5) 0.3848(6) -0.0846(3) 0.034(2) Uani 1 1 d . . .
H1 H 0.5995 0.4219 -0.1034 0.041 Uiso 1 1 calc R . .
C2 C 0.6368(5) 0.4047(5) -0.0452(3) 0.030(2) Uani 1 1 d . . .
H2 H 0.6419 0.4533 -0.0376 0.035 Uiso 1 1 calc R . .
C3 C 0.6547(6) 0.3490(5) -0.0181(3) 0.032(2) Uani 1 1 d . . .
C4 C 0.6441(8) 0.2785(6) -0.0298(3) 0.061(4) Uani 1 1 d . . .
H4 H 0.6548 0.2405 -0.0116 0.073 Uiso 1 1 calc R . .
C5 C 0.6169(8) 0.2644(6) -0.0694(3) 0.068(4) Uani 1 1 d . . .
H5 H 0.6100 0.2162 -0.0774 0.082 Uiso 1 1 calc R . .
C6 C 0.7284(5) 0.4218(5) 0.0274(3) 0.030(2) Uani 1 1 d . . .
H6 H 0.7399 0.4511 0.0047 0.037 Uiso 1 1 calc R . .
C7 C 0.7576(5) 0.4361(5) 0.0662(3) 0.032(2) Uani 1 1 d . . .
H7 H 0.7878 0.4759 0.0695 0.039 Uiso 1 1 calc R . .
C8 C 0.7426(5) 0.3918(5) 0.1005(3) 0.0251(19) Uani 1 1 d . . .
C9 C 0.6950(6) 0.3354(5) 0.0941(3) 0.039(3) Uani 1 1 d . . .
H9 H 0.6820 0.3055 0.1163 0.047 Uiso 1 1 calc R . .
C10 C 0.6672(6) 0.3233(5) 0.0560(3) 0.041(3) Uani 1 1 d . . .
H10 H 0.6359 0.2845 0.0525 0.049 Uiso 1 1 calc R . .
C11 C 0.8096(5) 0.3668(5) 0.2108(3) 0.028(2) Uani 1 1 d . . .
H11 H 0.8114 0.3304 0.2309 0.034 Uiso 1 1 calc R . .
C12 C 0.7801(5) 0.3522(5) 0.1725(3) 0.029(2) Uani 1 1 d . . .
H12 H 0.7619 0.3060 0.1671 0.035 Uiso 1 1 calc R . .
C13 C 0.7769(5) 0.4058(5) 0.1416(3) 0.026(2) Uani 1 1 d . . .
C14 C 0.8059(5) 0.4740(5) 0.1512(3) 0.0260(19) Uani 1 1 d . . .
H14 H 0.8053 0.5114 0.1316 0.031 Uiso 1 1 calc R . .
C15 C 0.8351(5) 0.4851(5) 0.1902(3) 0.029(2) Uani 1 1 d . . .
H15 H 0.8548 0.5303 0.1964 0.035 Uiso 1 1 calc R . .
C16 C 0.8622(6) 0.4447(5) 0.3343(3) 0.035(2) Uani 1 1 d . . .
H16 H 0.8411 0.4269 0.3586 0.042 Uiso 1 1 calc R . .
C17 C 0.8323(5) 0.4239(5) 0.2958(3) 0.033(2) Uani 1 1 d . . .
H17 H 0.7926 0.3937 0.2944 0.039 Uiso 1 1 calc R . .
C18 C 0.8649(5) 0.4508(5) 0.2604(3) 0.026(2) Uani 1 1 d . . .
C19 C 0.9241(5) 0.4954(5) 0.2632(3) 0.033(2) Uani 1 1 d . . .
H19 H 0.9470 0.5133 0.2395 0.040 Uiso 1 1 calc R . .
C20 C 0.9473(6) 0.5118(5) 0.3031(3) 0.037(2) Uani 1 1 d . . .
H20 H 0.9866 0.5424 0.3054 0.045 Uiso 1 1 calc R . .
C21 C 0.1400(5) 0.4539(5) 0.2744(3) 0.028(2) Uani 1 1 d . . .
C22 C 0.1040(5) 0.4152(5) 0.3055(3) 0.030(2) Uani 1 1 d . . .
H22 H 0.0869 0.3685 0.3000 0.036 Uiso 1 1 calc R . .
C23 C 0.0936(5) 0.4465(5) 0.3448(3) 0.029(2) Uani 1 1 d . . .
H23 H 0.0685 0.4209 0.3652 0.035 Uiso 1 1 calc R . .
C24 C 0.1200(5) 0.5147(5) 0.3539(3) 0.028(2) Uani 1 1 d . . .
C25 C 0.1583(5) 0.5519(5) 0.3232(3) 0.033(2) Uani 1 1 d . . .
H25 H 0.1783 0.5969 0.3295 0.039 Uiso 1 1 calc R . .
C26 C 0.1671(5) 0.5226(5) 0.2833(3) 0.030(2) Uani 1 1 d . . .
H26 H 0.1910 0.5489 0.2627 0.036 Uiso 1 1 calc R . .
C27 C 0.1066(5) 0.3716(5) 0.2201(3) 0.032(2) Uani 1 1 d . . .
H27A H 0.0578 0.3889 0.2203 0.039 Uiso 1 1 calc R . .
H27B H 0.1096 0.3289 0.2379 0.039 Uiso 1 1 calc R . .
C28 C 0.1290(5) 0.3524(6) 0.1759(3) 0.033(2) Uani 1 1 d . . .
H28A H 0.0942 0.3192 0.1640 0.040 Uiso 1 1 calc R . .
H28B H 0.1289 0.3964 0.1590 0.040 Uiso 1 1 calc R . .
C29 C 0.1969(5) 0.2465(5) 0.1881(3) 0.036(2) Uani 1 1 d . . .
H29A H 0.1602 0.2190 0.1736 0.043 Uiso 1 1 calc R . .
H29B H 0.1867 0.2453 0.2178 0.043 Uiso 1 1 calc R . .
C30 C 0.2687(6) 0.2136(6) 0.1797(3) 0.041(3) Uani 1 1 d . . .
H30A H 0.2672 0.1616 0.1852 0.049 Uiso 1 1 calc R . .
H30B H 0.2815 0.2207 0.1506 0.049 Uiso 1 1 calc R . .
C31 C 0.3876(6) 0.2133(6) 0.2009(4) 0.052(3) Uani 1 1 d . . .
H31A H 0.3961 0.2032 0.1715 0.063 Uiso 1 1 calc R . .
H31B H 0.3884 0.1674 0.2159 0.063 Uiso 1 1 calc R . .
C32 C 0.4452(6) 0.2621(7) 0.2173(3) 0.049(3) Uani 1 1 d . . .
H32A H 0.4912 0.2407 0.2111 0.059 Uiso 1 1 calc R . .
H32B H 0.4425 0.3088 0.2032 0.059 Uiso 1 1 calc R . .
C33 C 0.4710(6) 0.2159(6) 0.2844(3) 0.048(3) Uani 1 1 d D A .
H33A H 0.4577 0.1692 0.2724 0.057 Uiso 1 1 calc R . .
H33B H 0.5225 0.2202 0.2831 0.057 Uiso 1 1 calc R . .
C34 C 0.4476(8) 0.2198(8) 0.3271(4) 0.103(7) Uani 1 1 d D . .
H34A H 0.3973 0.2079 0.3276 0.124 Uiso 1 1 calc R A 1
H34B H 0.4722 0.1818 0.3425 0.124 Uiso 1 1 calc R A 1
C43 C 0.2906(6) 0.4948(5) 0.5941(3) 0.038(3) Uani 1 1 d . A .
H43A H 0.3315 0.4997 0.6125 0.046 Uiso 1 1 calc R . .
H43B H 0.2516 0.4743 0.6102 0.046 Uiso 1 1 calc R . .
C44 C 0.2698(5) 0.5679(5) 0.5771(3) 0.034(2) Uani 1 1 d . . .
H44A H 0.2679 0.6034 0.5996 0.041 Uiso 1 1 calc R A .
H44B H 0.3046 0.5841 0.5567 0.041 Uiso 1 1 calc R . .
C45 C 0.1795(5) 0.6272(5) 0.5390(3) 0.033(2) Uani 1 1 d . . .
H45A H 0.2146 0.6428 0.5186 0.040 Uiso 1 1 calc R A .
H45B H 0.1749 0.6649 0.5601 0.040 Uiso 1 1 calc R . .
C46 C 0.1083(5) 0.6150(5) 0.5177(3) 0.029(2) Uani 1 1 d . A .
H46A H 0.0751 0.5926 0.5371 0.035 Uiso 1 1 calc R . .
H46B H 0.0886 0.6612 0.5087 0.035 Uiso 1 1 calc R . .
C47 C 0.0559(5) 0.5661(5) 0.4576(3) 0.033(2) Uani 1 1 d . . .
H47A H 0.0447 0.6146 0.4475 0.039 Uiso 1 1 calc R . .
H47B H 0.0163 0.5492 0.4745 0.039 Uiso 1 1 calc R . .
C48 C 0.0664(5) 0.5158(5) 0.4211(3) 0.031(2) Uani 1 1 d . . .
H48A H 0.0869 0.4701 0.4306 0.037 Uiso 1 1 calc R . .
H48B H 0.0209 0.5054 0.4079 0.037 Uiso 1 1 calc R . .

loop_
_atom_site_aniso_label
_atom_site_aniso_U_11
_atom_site_aniso_U_22
_atom_site_aniso_U_33
_atom_site_aniso_U_23
_atom_site_aniso_U_13
_atom_site_aniso_U_12
I1 0.0405(4) 0.0321(4) 0.0556(4) -0.0056(3) 0.0144(3) -0.0078(3)
I2 0.0377(3) 0.0230(3) 0.0349(3) -0.0042(3) 0.0061(3) -0.0041(3)
I3 0.0609(5) 0.0287(3) 0.0516(4) -0.0039(3) 0.0269(4) 0.0038(3)
I4 0.1512(10) 0.0346(4) 0.0482(5) -0.0146(4) -0.0375(6) 0.0280(5)
Cd1 0.0467(4) 0.0229(3) 0.0286(3) -0.0033(3) 0.0061(3) 0.0014(3)
O1 0.032(4) 0.034(4) 0.025(3) -0.008(3) 0.003(3) -0.006(3)
O2 0.039(4) 0.037(4) 0.022(3) -0.002(3) 0.004(3) -0.001(3)
O3 0.032(4) 0.037(4) 0.048(4) -0.019(3) 0.003(3) 0.008(3)
O4 0.035(4) 0.043(4) 0.051(5) 0.001(4) 0.004(4) 0.011(3)
O7 0.052(5) 0.038(4) 0.025(3) 0.001(3) -0.014(3) 0.005(3)
O8 0.037(4) 0.026(3) 0.025(3) -0.003(3) -0.008(3) -0.006(3)
O9 0.030(4) 0.034(4) 0.030(3) -0.005(3) -0.001(3) 0.010(3)
O10 0.035(4) 0.034(4) 0.028(3) -0.003(3) 0.005(3) -0.006(3)
N1 0.066(6) 0.043(5) 0.025(4) 0.004(4) -0.001(4) 0.001(5)
N2 0.045(5) 0.020(4) 0.019(4) -0.001(3) 0.003(3) -0.001(4)
N3 0.033(4) 0.019(4) 0.023(4) 0.003(3) 0.004(3) 0.000(3)
N4 0.042(5) 0.032(5) 0.028(4) -0.003(4) 0.000(4) 0.008(4)
C1 0.038(6) 0.037(6) 0.027(5) 0.001(4) -0.004(4) 0.004(5)
C2 0.035(5) 0.030(5) 0.024(5) -0.006(4) 0.004(4) -0.004(4)
C3 0.050(6) 0.023(5) 0.024(5) -0.003(4) 0.006(4) -0.002(5)
C4 0.123(12) 0.034(6) 0.025(5) 0.008(5) -0.017(7) -0.007(7)
C5 0.144(14) 0.033(6) 0.027(6) -0.001(5) -0.011(7) -0.014(8)
C6 0.029(5) 0.030(5) 0.032(5) 0.005(4) 0.010(4) 0.001(4)
C7 0.033(5) 0.033(5) 0.031(5) 0.005(4) 0.002(4) -0.004(4)
C8 0.028(5) 0.024(5) 0.022(4) -0.007(4) 0.007(4) 0.007(4)
C9 0.070(8) 0.026(5) 0.020(5) 0.003(4) 0.001(5) -0.006(5)
C10 0.066(8) 0.032(6) 0.025(5) 0.000(4) 0.006(5) -0.026(5)
C11 0.029(5) 0.016(4) 0.041(5) 0.010(4) -0.003(4) -0.001(4)
C12 0.037(5) 0.027(5) 0.025(4) 0.004(4) -0.003(4) -0.005(4)
C13 0.036(5) 0.018(4) 0.022(4) -0.001(4) 0.005(4) -0.001(4)
C14 0.033(5) 0.022(5) 0.023(4) 0.005(4) 0.000(4) -0.001(4)
C15 0.035(5) 0.021(4) 0.030(5) 0.006(4) 0.002(4) 0.001(4)
C16 0.047(6) 0.034(6) 0.025(5) 0.007(4) 0.007(4) -0.001(5)
C17 0.029(5) 0.035(5) 0.034(5) -0.004(4) 0.003(4) -0.005(4)
C18 0.025(5) 0.029(5) 0.025(4) 0.002(4) 0.006(4) 0.006(4)
C19 0.042(6) 0.026(5) 0.032(5) 0.003(4) 0.004(5) 0.003(5)
C20 0.052(7) 0.025(5) 0.035(5) -0.004(4) -0.005(5) 0.002(5)
C21 0.032(5) 0.028(5) 0.025(5) 0.000(4) 0.001(4) 0.004(4)
C22 0.037(5) 0.029(5) 0.025(5) 0.005(4) 0.003(4) -0.003(4)
C23 0.036(5) 0.031(5) 0.020(4) 0.003(4) 0.003(4) -0.002(4)
C24 0.019(4) 0.026(5) 0.038(5) 0.001(4) 0.001(4) 0.005(4)
C25 0.038(5) 0.032(5) 0.028(5) 0.000(4) -0.004(4) 0.010(5)
C26 0.029(5) 0.034(5) 0.027(5) 0.007(4) 0.005(4) 0.004(4)
C27 0.022(5) 0.032(5) 0.043(6) -0.003(5) 0.000(4) -0.001(4)
C28 0.038(6) 0.039(6) 0.022(5) 0.001(4) -0.001(4) -0.002(5)
C29 0.049(6) 0.029(5) 0.030(5) 0.001(4) -0.007(5) -0.010(5)
C30 0.051(7) 0.041(6) 0.030(5) -0.012(5) -0.001(5) 0.001(5)
C31 0.041(6) 0.047(7) 0.068(8) -0.029(6) -0.003(6) 0.013(6)
C32 0.040(6) 0.062(8) 0.046(7) -0.002(6) 0.004(5) 0.010(6)
C33 0.040(6) 0.043(6) 0.060(7) 0.004(6) 0.009(6) 0.010(5)
C34 0.079(11) 0.140(16) 0.091(12) 0.063(12) 0.027(9) 0.073(11)
C43 0.054(7) 0.042(6) 0.018(4) -0.008(4) -0.009(5) 0.007(5)
C44 0.037(6) 0.039(6) 0.027(5) -0.011(4) 0.002(4) 0.002(5)
C45 0.039(6) 0.030(5) 0.031(5) -0.010(4) -0.001(4) -0.004(4)
C46 0.035(5) 0.030(5) 0.021(4) -0.004(4) 0.007(4) 0.003(4)
C47 0.030(5) 0.037(6) 0.031(5) 0.003(4) -0.004(4) 0.007(4)
C48 0.029(5) 0.035(5) 0.028(5) 0.001(4) 0.006(4) 0.007(4)

loop_
_atom_type_symbol
_atom_type_description
_atom_type_scat_dispersion_real
_atom_type_scat_dispersion_imag
_atom_type_scat_source
C C 0.0033 0.0016 'International Tables Vol C Tables 4.2.6.8 and 6.1.1.4'
H H 0.0000 0.0000 'International Tables Vol C Tables 4.2.6.8 and 6.1.1.4'
N N 0.0061 0.0033 'International Tables Vol C Tables 4.2.6.8 and 6.1.1.4'
O O 0.0106 0.0060 'International Tables Vol C Tables 4.2.6.8 and 6.1.1.4'
Cd Cd -0.8075 1.2024 'International Tables Vol C Tables 4.2.6.8 and 6.1.1.4'
I I -0.4742 1.8119 'International Tables Vol C Tables 4.2.6.8 and 6.1.1.4'

loop_
_geom_angle_atom_site_label_1
_geom_angle_atom_site_label_2
_geom_angle_atom_site_label_3
_geom_angle
I1 Cd1 I4 110.06(3)
I1 Cd1 I3 116.96(4)
I4 Cd1 I3 106.64(3)
I1 Cd1 I2 104.19(3)
I4 Cd1 I2 111.40(4)
I3 Cd1 I2 107.61(3)
C21 O1 C27 116.7(7)
C28 O2 C29 112.2(7)
C31 O3 C30 111.1(7)
C32 O4 C33 112.1(8)
C34 O5 C35 119.7(11)
C38 O6 C41 133.6(18)
O5 C35 C40 114.0(12)
O5 C35 C36 126.4(13)
C40 C35 C36 119.5(13)
C37 C36 C35 119.9(15)
C36 C37 C38 120.3(15)
O6 C38 C37 117.3(14)
O6 C38 C39 121.3(15)
C37 C38 C39 120.7(14)
C40 C39 C38 119.8(16)
C39 C40 C35 119.6(14)
O6 C41 C42 121.3(18)
O7 C42 C41 103.6(15)
C34 O105 C135 131(2)
C138 O106 C141 103.5(14)
C140 C135 C136 126(2)
C140 C135 O105 118.8(16)
C136 C135 O105 114.3(16)
C137 C136 C135 108(3)
C136 C137 C138 133(3)
C137 C138 C139 117(2)
C137 C138 O106 118.0(17)
C139 C138 O106 125.3(18)
C138 C139 C140 117(3)
C135 C140 C139 119(3)
O106 C141 C142 97.3(14)
O7 C142 C141 110.7(14)
C43 O7 C142 116.7(9)
C43 O7 C42 108.8(9)
C142 O7 C42 21.7(10)
C45 O8 C44 111.9(7)
C47 O9 C46 110.3(7)
C24 O10 C48 115.6(7)
C1 N1 C5 117.2(9)
C6 N2 C10 119.2(8)
C6 N2 C3 120.0(7)
C10 N2 C3 120.7(8)
C15 N3 C11 119.6(8)
C15 N3 C18 118.3(7)
C11 N3 C18 122.1(7)
C20 N4 C16 115.8(8)
N1 C1 C2 124.1(9)
C3 C2 C1 117.2(9)
C4 C3 C2 119.7(9)
C4 C3 N2 120.2(8)
C2 C3 N2 120.1(8)
C3 C4 C5 118.8(10)
N1 C5 C4 123.1(10)
N2 C6 C7 119.9(8)
C6 C7 C8 121.0(9)
C7 C8 C9 116.7(8)
C7 C8 C13 120.5(8)
C9 C8 C13 122.8(8)
C10 C9 C8 120.7(9)
C9 C10 N2 122.3(9)
N3 C11 C12 121.0(8)
C11 C12 C13 120.7(8)
C12 C13 C14 117.4(8)
C12 C13 C8 121.5(8)
C14 C13 C8 121.1(8)
C15 C14 C13 119.0(8)
N3 C15 C14 122.3(8)
N4 C16 C17 124.8(9)
C18 C17 C16 116.4(9)
C19 C18 C17 121.0(9)
C19 C18 N3 119.5(8)
C17 C18 N3 119.5(8)
C18 C19 C20 116.3(9)
N4 C20 C19 125.8(10)
O1 C21 C26 116.5(8)
O1 C21 C22 123.8(8)
C26 C21 C22 119.6(8)
C23 C22 C21 119.9(9)
C24 C23 C22 121.0(9)
O10 C24 C23 125.2(8)
O10 C24 C25 116.0(8)
C23 C24 C25 118.8(9)
C24 C25 C26 121.0(9)
C21 C26 C25 119.6(9)
O1 C27 C28 107.8(7)
O2 C28 C27 113.5(8)
O2 C29 C30 108.7(8)
O3 C30 C29 109.6(8)
O3 C31 C32 110.3(8)
O4 C32 C31 111.9(9)
C34 C33 O4 109.2(9)
O105 C34 O5 70.6(14)
O105 C34 C33 141.5(16)
O5 C34 C33 118.8(13)
O7 C43 C44 108.4(7)
O8 C44 C43 108.2(8)
O8 C45 C46 108.9(7)
O9 C46 C45 108.9(7)
O9 C47 C48 110.1(8)
O10 C48 C47 108.9(8)

loop_
_geom_bond_atom_site_label_1
_geom_bond_atom_site_label_2
_geom_bond_distance
I1 Cd1 2.7623(10)
I2 Cd1 2.8134(9)
I3 Cd1 2.7696(10)
I4 Cd1 2.7643(11)
O1 C21 1.375(10)
O1 C27 1.426(10)
O2 C28 1.413(11)
O2 C29 1.424(11)
O3 C31 1.415(11)
O3 C30 1.413(11)
O4 C32 1.423(12)
O4 C33 1.414(12)
O5 C34 1.315(14)
O5 C35 1.339(13)
O6 C38 1.332(15)
O6 C41 1.419(16)
C35 C40 1.398(15)
C35 C36 1.406(15)
C36 C37 1.358(16)
C37 C38 1.369(15)
C38 C39 1.393(16)
C39 C40 1.365(15)
C41 C42 1.514(17)
C42 O7 1.433(14)
O105 C34 1.285(16)
O105 C135 1.424(15)
O106 C138 1.408(16)
O106 C141 1.479(16)
C135 C140 1.413(17)
C135 C136 1.419(18)
C136 C137 1.329(18)
C137 C138 1.398(17)
C138 C139 1.402(18)
C139 C140 1.411(18)
C141 C142 1.541(17)
C142 O7 1.437(14)
O7 C43 1.417(11)
O8 C45 1.417(11)
O8 C44 1.423(11)
O9 C47 1.418(10)
O9 C46 1.428(10)
O10 C24 1.373(11)
O10 C48 1.425(10)
N1 C1 1.318(12)
N1 C5 1.336(13)
N2 C6 1.346(11)
N2 C10 1.353(11)
N2 C3 1.437(11)
N3 C15 1.339(10)
N3 C11 1.343(11)
N3 C18 1.448(11)
N4 C20 1.329(12)
N4 C16 1.326(12)
C1 C2 1.401(12)
C2 C3 1.380(13)
C3 C4 1.363(14)
C4 C5 1.388(14)
C6 C7 1.380(13)
C7 C8 1.393(12)
C8 C9 1.384(13)
C8 C13 1.484(12)
C9 C10 1.340(13)
C11 C12 1.368(12)
C12 C13 1.395(12)
C13 C14 1.399(12)
C14 C15 1.375(12)
C16 C17 1.404(13)
C17 C18 1.380(12)
C18 C19 1.382(13)
C19 C20 1.382(13)
C21 C26 1.388(13)
C21 C22 1.397(12)
C22 C23 1.395(12)
C23 C24 1.378(12)
C24 C25 1.394(13)
C25 C26 1.394(12)
C27 C28 1.514(13)
C29 C30 1.502(14)
C31 C32 1.498(15)
C33 C34 1.436(13)
C43 C44 1.499(13)
C45 C46 1.515(13)
C47 C48 1.502(12)
